data_4348788
loop_
_publ_author_name
'Guo, Zhaoqi'
'Wu, Yunlong'
'Deng, Chongqing'
'Yang, Guoping'
'Zhang, Jiangong'
'Sun, Zhihua'
'Ma, Haixia'
'Gao, Chao'
'An, Zhongwei'

_publ_section_title
;
 Structural Modulation from 1D Chain to 3D Framework: Improved
 Thermostability, Insensitivity, and Energies of Two Nitrogen-Rich
 Energetic Coordination Polymers.
;
_journal_issue 21
_journal_name_full 'Inorganic chemistry'
_journal_page_first 11064
_journal_page_last 11071
_journal_paper_doi 10.1021/acs.inorgchem.6b01630
_journal_volume 55
_journal_year 2016
_chemical_formula_moiety 'C2 H6 N8 O3 Pb'
_chemical_formula_sum 'C2 H6 N8 O3 Pb'
_chemical_formula_weight 397.34
_space_group_IT_number 14
_space_group_name_Hall '-P 2yn'
_space_group_name_H-M_alt 'P 1 21/n 1'
_symmetry_cell_setting monoclinic
_symmetry_space_group_name_H-M 'P 1 21/n 1'
_atom_sites_solution_hydrogens geom
_atom_sites_solution_primary direct
_atom_sites_solution_secondary difmap
_audit_creation_method SHELXL-97
_cell_angle_alpha 90.00
_cell_angle_beta 104.937(6)
_cell_angle_gamma 90.00
_cell_formula_units_Z 4
_cell_length_a 6.740(3)
_cell_length_b 13.805(6)
_cell_length_c 9.742(4)
_cell_measurement_reflns_used 2927
_cell_measurement_temperature 296(2)
_cell_measurement_theta_max 28.216
_cell_measurement_theta_min 2.619
_cell_volume 875.8(7)
_computing_cell_refinement APEX2
_computing_data_collection 'APEX2 (Bruker, 2005)'
_computing_data_reduction APEX2
_computing_molecular_graphics APEX2
_computing_publication_material APEX2
_computing_structure_refinement 'SHELXL-97 (Sheldrick, 1997)'
_computing_structure_solution 'SHELXS-97 (Sheldrick, 1990)'
_diffrn_ambient_temperature 296(2)
_diffrn_detector_area_resol_mean 0
_diffrn_measured_fraction_theta_full 0.987
_diffrn_measured_fraction_theta_max 0.987
_diffrn_measurement_device_type \w
_diffrn_radiation_monochromator graphite
_diffrn_radiation_source 'fine-focus sealed tube'
_diffrn_radiation_type MoK\a
_diffrn_radiation_wavelength 0.71073
_diffrn_reflns_av_R_equivalents 0.0399
_diffrn_reflns_av_sigmaI/netI 0.0520
_diffrn_reflns_limit_h_max 7
_diffrn_reflns_limit_h_min -8
_diffrn_reflns_limit_k_max 16
_diffrn_reflns_limit_k_min -10
_diffrn_reflns_limit_l_max 11
_diffrn_reflns_limit_l_min -11
_diffrn_reflns_number 4132
_diffrn_reflns_theta_full 25.00
_diffrn_reflns_theta_max 25.00
_diffrn_reflns_theta_min 2.62
_diffrn_standards_decay_% 0
_diffrn_standards_interval_time 0
_exptl_absorpt_coefficient_mu 19.265
_exptl_absorpt_correction_T_max 0.3079
_exptl_absorpt_correction_T_min 0.1602
_exptl_absorpt_correction_type multi-scan
_exptl_absorpt_process_details sadabs
_exptl_crystal_colour colorless
_exptl_crystal_density_diffrn 3.013
_exptl_crystal_density_method 'not measured'
_exptl_crystal_description block
_exptl_crystal_F_000 720
_exptl_crystal_size_max 0.15
_exptl_crystal_size_mid 0.09
_exptl_crystal_size_min 0.08
_refine_diff_density_max 2.172
_refine_diff_density_min -4.166
_refine_diff_density_rms 0.594
_refine_ls_extinction_method none
_refine_ls_goodness_of_fit_ref 1.257
_refine_ls_hydrogen_treatment mixed
_refine_ls_matrix_type full
_refine_ls_number_parameters 127
_refine_ls_number_reflns 1514
_refine_ls_number_restraints 84
_refine_ls_restrained_S_all 1.238
_refine_ls_R_factor_all 0.0411
_refine_ls_R_factor_gt 0.0347
_refine_ls_shift/su_max 0.001
_refine_ls_shift/su_mean 0.000
_refine_ls_structure_factor_coef Fsqd
_refine_ls_weighting_details 'calc w=1/[\s^2^(Fo^2^)+(0.1000P)^2^+0.0676P] where P=(Fo^2^+2Fc^2^)/3'
_refine_ls_weighting_scheme calc
_refine_ls_wR_factor_gt 0.1125
_refine_ls_wR_factor_ref 0.1553
_reflns_number_gt 1362
_reflns_number_total 1514
_reflns_threshold_expression >2sigma(I)
_cod_data_source_file ic6b01630_si_002.cif
_cod_data_source_block 1
_cod_original_cell_volume 875.8(6)
_cod_original_sg_symbol_H-M P2(1)/n
_cod_database_code 4348788

loop_
_symmetry_equiv_pos_as_xyz
'x, y, z'
'-x+1/2, y+1/2, -z+1/2'
'-x, -y, -z'
'x-1/2, -y-1/2, z-1/2'

loop_
_atom_site_label
_atom_site_type_symbol
_atom_site_fract_x
_atom_site_fract_y
_atom_site_fract_z
_atom_site_U_iso_or_equiv
_atom_site_adp_type
_atom_site_occupancy
_atom_site_symmetry_multiplicity
_atom_site_calc_flag
_atom_site_refinement_flags
Pb1 Pb 0.07074(6) 0.79926(3) 0.92611(4) 0.0156(3) Uani 1 1 d U
O1 O -0.2612(14) 0.7199(7) 0.9836(10) 0.030(2) Uani 1 1 d U
H1WA H -0.2720 0.6609 0.9751 0.045 Uiso 1 1 d R
H1WB H -0.2259 0.7155 1.0704 0.045 Uiso 1 1 d R
O2 O -0.1246(15) 0.9051(7) 1.0861(10) 0.034(2) Uani 1 1 d U
H2WA H -0.2011 0.9402 1.0279 0.050 Uiso 1 1 d R
H2WB H -0.0630 0.9375 1.1544 0.050 Uiso 1 1 d R
O3 O 0.3684(15) 0.7969(6) 0.8040(11) 0.031(2) Uani 1 1 d U
H3WA H 0.4665 0.7704 0.8585 0.046 Uiso 1 1 d R
H3WB H 0.3993 0.8531 0.7920 0.046 Uiso 1 1 d R
N1 N 0.2569(14) 0.6432(7) 1.0420(10) 0.021(2) Uani 1 1 d U
N2 N 0.3787(16) 0.6159(8) 1.1670(11) 0.027(2) Uani 1 1 d U
N3 N 0.4017(14) 0.5230(7) 1.1671(10) 0.022(2) Uani 1 1 d U
N4 N 0.2965(13) 0.4846(6) 1.0443(10) 0.0164(19) Uani 1 1 d U
N5 N 0.0262(13) 0.4912(7) 0.7367(9) 0.0179(19) Uani 1 1 d U
N6 N -0.1048(14) 0.5301(7) 0.6199(10) 0.020(2) Uani 1 1 d U
N7 N -0.1251(15) 0.6231(8) 0.6386(10) 0.022(2) Uani 1 1 d U
N8 N -0.0081(12) 0.6460(7) 0.7705(9) 0.0169(19) Uani 1 1 d U
C1 C 0.2143(14) 0.5618(7) 0.9692(10) 0.0101(19) Uani 1 1 d U
C2 C 0.0773(15) 0.5642(8) 0.8236(10) 0.014(2) Uani 1 1 d U

loop_
_atom_site_aniso_label
_atom_site_aniso_U_11
_atom_site_aniso_U_22
_atom_site_aniso_U_33
_atom_site_aniso_U_23
_atom_site_aniso_U_13
_atom_site_aniso_U_12
Pb1 0.0184(4) 0.0139(4) 0.0124(4) -0.00052(13) 0.0001(2) 0.00001(12)
O1 0.033(4) 0.025(4) 0.032(4) -0.003(3) 0.010(3) 0.002(3)
O2 0.033(3) 0.030(4) 0.034(4) -0.009(3) 0.002(3) 0.009(3)
O3 0.030(4) 0.030(4) 0.034(4) 0.004(3) 0.012(3) -0.006(3)
N1 0.023(4) 0.020(4) 0.019(4) -0.001(3) 0.003(3) 0.004(3)
N2 0.028(4) 0.030(4) 0.020(4) 0.002(3) -0.001(3) 0.000(3)
N3 0.024(4) 0.024(4) 0.017(4) 0.003(3) 0.003(3) -0.001(3)
N4 0.016(3) 0.015(4) 0.019(4) 0.004(3) 0.005(3) -0.001(3)
N5 0.019(3) 0.015(4) 0.017(3) -0.003(3) 0.000(3) 0.003(3)
N6 0.024(4) 0.021(4) 0.012(3) 0.002(3) 0.002(3) -0.002(3)
N7 0.024(4) 0.028(4) 0.013(4) -0.002(3) 0.000(3) 0.002(3)
N8 0.017(3) 0.019(4) 0.012(3) -0.001(3) -0.002(3) -0.003(3)
C1 0.013(4) 0.009(4) 0.007(4) -0.002(3) 0.000(3) 0.002(3)
C2 0.014(4) 0.018(4) 0.009(4) 0.002(3) 0.002(3) -0.002(3)

loop_
_atom_type_symbol
_atom_type_description
_atom_type_scat_dispersion_real
_atom_type_scat_dispersion_imag
_atom_type_scat_source
C C 0.0033 0.0016 'International Tables Vol C Tables 4.2.6.8 and 6.1.1.4'
H H 0.0000 0.0000 'International Tables Vol C Tables 4.2.6.8 and 6.1.1.4'
N N 0.0061 0.0033 'International Tables Vol C Tables 4.2.6.8 and 6.1.1.4'
O O 0.0106 0.0060 'International Tables Vol C Tables 4.2.6.8 and 6.1.1.4'
Pb Pb -3.3944 10.1111 'International Tables Vol C Tables 4.2.6.8 and 6.1.1.4'

loop_
_geom_angle_atom_site_label_1
_geom_angle_atom_site_label_2
_geom_angle_atom_site_label_3
_geom_angle
_geom_angle_site_symmetry_1
_geom_angle_site_symmetry_3
O3 Pb1 N8 77.6(3) . .
O3 Pb1 N1 81.0(3) . .
N8 Pb1 N1 65.1(3) . .
O3 Pb1 O1 151.8(3) . .
N8 Pb1 O1 74.4(3) . .
N1 Pb1 O1 84.6(3) . .
O3 Pb1 O2 145.2(3) . .
N8 Pb1 O2 136.3(3) . .
N1 Pb1 O2 116.6(3) . .
O1 Pb1 O2 62.9(3) . .
O3 Pb1 N7 80.4(3) . 4_676
N8 Pb1 N7 140.3(3) . 4_676
N1 Pb1 N7 79.2(3) . 4_676
O1 Pb1 N7 120.5(3) . 4_676
O2 Pb1 N7 74.5(3) . 4_676
O3 Pb1 N2 79.8(3) . 4_575
N8 Pb1 N2 80.5(3) . 4_575
N1 Pb1 N2 143.4(3) . 4_575
O1 Pb1 N2 98.3(3) . 4_575
O2 Pb1 N2 96.5(3) . 4_575
N7 Pb1 N2 127.3(3) 4_676 4_575
Pb1 O1 H1WA 116.3 . .
Pb1 O1 H1WB 102.2 . .
H1WA O1 H1WB 91.4 . .
Pb1 O2 H2WA 103.5 . .
Pb1 O2 H2WB 122.7 . .
H2WA O2 H2WB 109.6 . .
Pb1 O3 H3WA 107.5 . .
Pb1 O3 H3WB 108.0 . .
H3WA O3 H3WB 108.8 . .
C1 N1 N2 104.3(9) . .
C1 N1 Pb1 117.3(7) . .
N2 N1 Pb1 138.1(8) . .
N3 N2 N1 109.0(10) . .
N3 N2 Pb1 113.0(7) . 4_676
N1 N2 Pb1 137.8(8) . 4_676
N2 N3 N4 111.0(9) . .
N3 N4 C1 103.0(9) . .
C2 N5 N6 104.1(9) . .
N7 N6 N5 109.9(9) . .
N6 N7 N8 107.7(9) . .
N6 N7 Pb1 111.4(6) . 4_575
N8 N7 Pb1 139.8(7) . 4_575
C2 N8 N7 105.2(9) . .
C2 N8 Pb1 118.1(7) . .
N7 N8 Pb1 136.7(7) . .
N1 C1 N4 112.6(9) . .
N1 C1 C2 119.4(9) . .
N4 C1 C2 127.9(9) . .
N5 C2 N8 113.1(9) . .
N5 C2 C1 126.8(9) . .
N8 C2 C1 120.0(10) . .

loop_
_geom_bond_atom_site_label_1
_geom_bond_atom_site_label_2
_geom_bond_distance
_geom_bond_site_symmetry_2
Pb1 O3 2.583(10) .
Pb1 N8 2.578(9) .
Pb1 N1 2.600(10) .
Pb1 O1 2.676(10) .
Pb1 O2 2.712(9) .
Pb1 N7 2.729(9) 4_676
Pb1 N2 2.781(10) 4_575
O1 H1WA 0.8201 .
O1 H1WB 0.8201 .
O2 H2WA 0.8200 .
O2 H2WB 0.8200 .
O3 H3WA 0.8200 .
O3 H3WB 0.8200 .
N1 C1 1.321(14) .
N1 N2 1.336(14) .
N2 N3 1.291(14) .
N2 Pb1 2.781(10) 4_676
N3 N4 1.333(14) .
N4 C1 1.330(13) .
N5 C2 1.305(14) .
N5 N6 1.358(13) .
N6 N7 1.308(14) .
N7 N8 1.360(13) .
N7 Pb1 2.729(9) 4_575
N8 C2 1.311(14) .
C1 C2 1.480(14) .

loop_
_geom_torsion_atom_site_label_1
_geom_torsion_atom_site_label_2
_geom_torsion_atom_site_label_3
_geom_torsion_atom_site_label_4
_geom_torsion
_geom_torsion_site_symmetry_1
_geom_torsion_site_symmetry_4
O3 Pb1 N1 C1 -83.5(8) . .
N8 Pb1 N1 C1 -3.1(7) . .
O1 Pb1 N1 C1 72.2(7) . .
O2 Pb1 N1 C1 128.2(7) . .
N7 Pb1 N1 C1 -165.4(8) 4_676 .
N2 Pb1 N1 C1 -24.4(10) 4_575 .
O3 Pb1 N1 N2 104.5(12) . .
N8 Pb1 N1 N2 -175.1(12) . .
O1 Pb1 N1 N2 -99.9(12) . .
O2 Pb1 N1 N2 -43.9(12) . .
N7 Pb1 N1 N2 22.6(11) 4_676 .
N2 Pb1 N1 N2 163.5(12) 4_575 .
C1 N1 N2 N3 -1.2(13) . .
Pb1 N1 N2 N3 171.5(8) . .
C1 N1 N2 Pb1 -176.3(8) . 4_676
Pb1 N1 N2 Pb1 -3.6(19) . 4_676
N1 N2 N3 N4 -0.5(13) . .
Pb1 N2 N3 N4 176.0(6) 4_676 .
N2 N3 N4 C1 1.9(12) . .
C2 N5 N6 N7 1.1(11) . .
N5 N6 N7 N8 -0.9(12) . .
N5 N6 N7 Pb1 -171.3(6) . 4_575
N6 N7 N8 C2 0.3(12) . .
Pb1 N7 N8 C2 166.4(8) 4_575 .
N6 N7 N8 Pb1 -178.6(7) . .
Pb1 N7 N8 Pb1 -12.4(18) 4_575 .
O3 Pb1 N8 C2 87.2(8) . .
N1 Pb1 N8 C2 1.4(7) . .
O1 Pb1 N8 C2 -89.9(8) . .
O2 Pb1 N8 C2 -101.8(8) . .
N7 Pb1 N8 C2 29.3(9) 4_676 .
N2 Pb1 N8 C2 168.7(8) 4_575 .
O3 Pb1 N8 N7 -94.1(10) . .
N1 Pb1 N8 N7 -179.8(11) . .
O1 Pb1 N8 N7 88.9(10) . .
O2 Pb1 N8 N7 76.9(11) . .
N7 Pb1 N8 N7 -152.0(11) 4_676 .
N2 Pb1 N8 N7 -12.6(10) 4_575 .
N2 N1 C1 N4 2.5(12) . .
Pb1 N1 C1 N4 -172.0(6) . .
N2 N1 C1 C2 179.0(9) . .
Pb1 N1 C1 C2 4.5(12) . .
N3 N4 C1 N1 -2.7(11) . .
N3 N4 C1 C2 -178.9(10) . .
N6 N5 C2 N8 -0.9(12) . .
N6 N5 C2 C1 178.4(9) . .
N7 N8 C2 N5 0.4(12) . .
Pb1 N8 C2 N5 179.5(6) . .
N7 N8 C2 C1 -179.0(9) . .
Pb1 N8 C2 C1 0.1(12) . .
N1 C1 C2 N5 177.5(9) . .
N4 C1 C2 N5 -6.6(17) . .
N1 C1 C2 N8 -3.2(14) . .
N4 C1 C2 N8 172.7(9) . .
